data_7213547
loop_
_publ_author_name
'Boldog, Ishtvan'
'Domasevitch, Konstantin'
'Maclaren, Jana K.'
'Heering, Christian'
'Makhloufi, Gamall'
'Janiak, Christoph'

_publ_section_title
;
 A fluorite isoreticular series of porous framework complexes with
 tetrahedral ligands: new opportunities for azolate PCPs
;
_journal_issue 2
_journal_name_full CrystEngComm
_journal_page_first 148
_journal_paper_doi 10.1039/c3ce42162g
_journal_volume 16
_journal_year 2014
_chemical_formula_moiety
;
(Cu 2+)6, (Cl -)4, (C38 H28 N16 4-)2
;
_chemical_formula_sum 'C76 H56 Cl4 Cu6 N32'
_chemical_formula_weight 1940.57
_chemical_name_systematic
; 
 catena-(bis(\m~8~-(5,5',5'',5'''-((adamantane-1,3,5,7-tetrayl)-
-tetra-(phen-4-yl))-tetrakistetrazolato))-
 -(\m~4~-chloro)-trichloro-tetra-(N,N-dimethylacetamide)-
hexa-copper(ii), 
dimethylacetamide, methanol and water solvate
;
_space_group_IT_number 139
_symmetry_cell_setting tetragonal
_symmetry_space_group_name_Hall '-I 4 2'
_symmetry_space_group_name_H-M 'I 4/m m m'
_atom_sites_solution_hydrogens geom
_atom_sites_solution_primary direct
_atom_sites_solution_secondary difmap
_audit_creation_method SHELXL-97
_cell_angle_alpha 90.00
_cell_angle_beta 90.00
_cell_angle_gamma 90.00
_cell_formula_units_Z 2
_cell_length_a 18.9532(3)
_cell_length_b 18.9532(3)
_cell_length_c 31.3238(12)
_cell_measurement_temperature 100(2)
_cell_volume 11252.3(5)
_computing_cell_refinement 'Bruker APEXII'
_computing_data_collection 'Bruker APEXII'
_computing_data_reduction 'Bruker APEXII'
_computing_molecular_graphics 'DIAMOND (Crystal Impact, 2009)'
_computing_structure_refinement 'SHELXL-97 (Sheldrick, 2008)'
_computing_structure_solution 'SHELXS-97 (Sheldrick, 2008)'
_diffrn_ambient_temperature 100(2)
_diffrn_measured_fraction_theta_full 0.999
_diffrn_measured_fraction_theta_max 0.999
_diffrn_measurement_device_type 'Bruker Smart Apex CCD system'
_diffrn_measurement_method '\f and \w scans'
_diffrn_radiation_monochromator graphite
_diffrn_radiation_source 'fine-focus sealed tube'
_diffrn_radiation_type MoK\a
_diffrn_radiation_wavelength 0.71073
_diffrn_reflns_av_R_equivalents 0.0970
_diffrn_reflns_av_sigmaI/netI 0.0351
_diffrn_reflns_limit_h_max 23
_diffrn_reflns_limit_h_min -23
_diffrn_reflns_limit_k_max 23
_diffrn_reflns_limit_k_min -21
_diffrn_reflns_limit_l_max 39
_diffrn_reflns_limit_l_min -38
_diffrn_reflns_number 77075
_diffrn_reflns_theta_full 26.39
_diffrn_reflns_theta_max 26.39
_diffrn_reflns_theta_min 1.26
_exptl_absorpt_coefficient_mu 0.628
_exptl_absorpt_correction_T_max 0.9399
_exptl_absorpt_correction_T_min 0.9341
_exptl_absorpt_correction_type multi-scan
_exptl_crystal_colour 'light green'
_exptl_crystal_density_diffrn 0.573
_exptl_crystal_density_method 'not measured'
_exptl_crystal_description cube
_exptl_crystal_F_000 1956
_exptl_crystal_size_max 0.11
_exptl_crystal_size_mid 0.10
_exptl_crystal_size_min 0.10
_platon_squeeze_details
;
;
_refine_diff_density_max 0.618
_refine_diff_density_min -0.729
_refine_diff_density_rms 0.092
_refine_ls_extinction_method none
_refine_ls_goodness_of_fit_ref 1.088
_refine_ls_hydrogen_treatment mixed
_refine_ls_matrix_type full
_refine_ls_number_parameters 121
_refine_ls_number_reflns 3259
_refine_ls_number_restraints 12
_refine_ls_restrained_S_all 1.091
_refine_ls_R_factor_all 0.0732
_refine_ls_R_factor_gt 0.0550
_refine_ls_shift/su_max 0.001
_refine_ls_shift/su_mean 0.000
_refine_ls_structure_factor_coef Fsqd
_refine_ls_weighting_details 'calc w=1/[\s^2^(Fo^2^)+(0.1116P)^2^+0.0000P] where P=(Fo^2^+2Fc^2^)/3'
_refine_ls_weighting_scheme calc
_refine_ls_wR_factor_gt 0.1568
_refine_ls_wR_factor_ref 0.1673
_reflns_number_gt 2669
_reflns_number_total 3259
_reflns_threshold_expression >2sigma(I)
_cod_data_source_file c3ce42162g.txt
_cod_data_source_block Cu_AdPhThH4
_cod_depositor_comments
;
The following automatic conversions were performed:

'_exptl_absorpt_correction_type' value 'Multi-scan' changed to
'multi-scan' according to
/usr/data/users/saulius/automatic-downloads/current/RSC/lib/dictionaries/cif_core.dic
dictionary named 'cif_core.dic' version 2.4.2 from 2011-04-26.

Automatic conversion script
Id: cif_fix_values 2281 2013-09-26 08:29:07Z andrius 
;
_cod_original_sg_symbol_H-M I4/mmm
_cod_database_code 7213547
_platon_calc_solv_details
;

 Total Potential Solvent Area Vol   7252.0 Ang^3
                  per Unit Cell Vol  11252.3 Ang^3 [64.4%]
 
Note: Expected volumes for solvent molecules are:
      A hydrogen bonded H2O-molecule      40 Ang^3
      Small molecules (e.g. Toluene) 100-300 Ang^3
 
      Values below for gridpoints and volumes in []
      refer to areas where atom centers may reside.
 
Area #GridPoint VolPerc.  Vol(A^3)  X(av) Y(av) Z(av) Eigenvector(frac) Sig(Ang)
 1 926587[571746] 64  7252[4474.8] -0.020 0.407-0.007 1  0.013 0.023 1.000  9.11
                                                      2  0.927 1.000-0.013  5.62
                                                      3 -1.000 0.927-0.003  5.37




Potential (!) solvent accessible voids for the structure with removed mu-4-Cl and disordered Cu2, Cl2 atoms, i.e. for the [Cu4L2] framework : 

Total Potential Solvent Area Vol   8665.0 Ang^3
                  per Unit Cell Vol  11252.3 Ang^3 [77.0%]
 
Note: Expected volumes for solvent molecules are:
      A hydrogen bonded H2O-molecule      40 Ang^3
      Small molecules (e.g. Toluene) 100-300 Ang^3
 
      Values below for gridpoints and volumes in []
      refer to areas where atom centers may reside.
 
:: Use the CALC SQUEEZE instruction to calculate and optionally correct for
:: Density identified in solvent accessible areas (Reflection data required)
 
Area #GridPoint VolPerc.  Vol(A^3)  X(av) Y(av) Z(av) Eigenvector(frac) Sig(Ang)
 11107116[775588] 77  8665[6070.2] -0.009-0.007-0.006 1  0.009 0.003 1.000  9.12
                                                      2  1.000 0.979-0.004  5.46
                                                      3 -0.979 1.000 0.002  5.41

 
;

loop_
_symmetry_equiv_pos_as_xyz
'x, y, z'
'-x, -y, z'
'-y, x, z'
'y, -x, z'
'-x, y, -z'
'x, -y, -z'
'y, x, -z'
'-y, -x, -z'
'x+1/2, y+1/2, z+1/2'
'-x+1/2, -y+1/2, z+1/2'
'-y+1/2, x+1/2, z+1/2'
'y+1/2, -x+1/2, z+1/2'
'-x+1/2, y+1/2, -z+1/2'
'x+1/2, -y+1/2, -z+1/2'
'y+1/2, x+1/2, -z+1/2'
'-y+1/2, -x+1/2, -z+1/2'
'-x, -y, -z'
'x, y, -z'
'y, -x, -z'
'-y, x, -z'
'x, -y, z'
'-x, y, z'
'-y, -x, z'
'y, x, z'
'-x+1/2, -y+1/2, -z+1/2'
'x+1/2, y+1/2, -z+1/2'
'y+1/2, -x+1/2, -z+1/2'
'-y+1/2, x+1/2, -z+1/2'
'x+1/2, -y+1/2, z+1/2'
'-x+1/2, y+1/2, z+1/2'
'-y+1/2, -x+1/2, z+1/2'
'y+1/2, x+1/2, z+1/2'

loop_
_atom_site_label
_atom_site_type_symbol
_atom_site_fract_x
_atom_site_fract_y
_atom_site_fract_z
_atom_site_U_iso_or_equiv
_atom_site_adp_type
_atom_site_occupancy
_atom_site_symmetry_multiplicity
_atom_site_calc_flag
_atom_site_refinement_flags
C1 C 0.5000 0.71046(18) 0.40523(10) 0.0293(7) Uani 1 2 d S
C2 C 0.5000 0.76238(17) 0.37080(10) 0.0299(7) Uani 1 2 d S
C3A C 0.4432(3) 0.7721(3) 0.34524(18) 0.0393(13) Uani 0.50 1 d P
H3AA H 0.4032 0.7423 0.3482 0.047 Uiso 0.50 1 calc PR
C3B C 0.4403(3) 0.8055(3) 0.36480(19) 0.0386(13) Uani 0.50 1 d P
H3BA H 0.3995 0.7982 0.3818 0.046 Uiso 0.50 1 calc PR
C4A C 0.4432(3) 0.8253(3) 0.31473(17) 0.0329(12) Uani 0.50 1 d P
H4AA H 0.4026 0.8312 0.2973 0.039 Uiso 0.50 1 calc PR
C4B C 0.4404(3) 0.8586(3) 0.33426(18) 0.0368(12) Uani 0.50 1 d P
H4BA H 0.3998 0.8875 0.3306 0.044 Uiso 0.50 1 calc PR
C5 C 0.5000 0.86986(17) 0.30886(9) 0.0255(7) Uani 1 2 d S
C6 C 0.5000 0.93297(16) 0.27890(9) 0.0226(7) Uani 1 2 d S
C7 C 0.56597(12) 0.93403(12) 0.2500 0.0240(6) Uani 1 2 d S
H7 H 0.6039(12) 0.9271(13) 0.2690(8) 0.029 Uiso 1 1 d .
C8 C 0.5000 1.0000 0.30618(12) 0.0218(9) Uani 1 4 d S
H8 H 0.5524(16) 1.0000 0.3246(10) 0.026 Uiso 1 2 d S
N1 N 0.53506(9) 0.64445(9) 0.45547(6) 0.0243(4) Uani 1 1 d .
N2 N 0.55895(10) 0.68555(10) 0.42390(6) 0.0283(5) Uani 1 1 d .
O1 O 0.7425(4) 0.7425(4) 0.3904(4) 0.051(3) Uani 0.25 2 d SPU
O2 O 0.6475(6) 0.6475(6) 0.3385(5) 0.090(4) Uani 0.25 2 d SPU
Cl1 Cl 0.5000 0.5000 0.5000 0.0238(5) Uani 1 16 d S
Cl2 Cl 0.68475(12) 0.68475(12) 0.5000 0.1156(12) Uani 0.75 4 d SP
Cu1 Cu 0.594601(19) 0.594601(19) 0.5000 0.0215(2) Uani 1 4 d S
Cu2 Cu 0.67314(7) 0.67314(7) 0.41536(6) 0.0503(5) Uani 0.25 2 d SP

loop_
_atom_site_aniso_label
_atom_site_aniso_U_11
_atom_site_aniso_U_22
_atom_site_aniso_U_33
_atom_site_aniso_U_23
_atom_site_aniso_U_13
_atom_site_aniso_U_12
C1 0.0377(19) 0.0290(17) 0.0211(16) 0.0013(13) 0.000 0.000
C2 0.0354(18) 0.0309(18) 0.0233(16) 0.0072(13) 0.000 0.000
C3A 0.039(3) 0.042(4) 0.037(3) 0.017(3) -0.008(3) -0.013(3)
C3B 0.030(3) 0.051(4) 0.035(3) 0.016(3) 0.009(2) 0.002(3)
C4A 0.034(3) 0.038(3) 0.026(3) 0.009(2) -0.013(2) -0.010(2)
C4B 0.029(3) 0.043(3) 0.038(3) 0.017(3) 0.004(2) 0.005(2)
C5 0.0273(16) 0.0320(18) 0.0172(15) 0.0010(13) 0.000 0.000
C6 0.0236(15) 0.0241(15) 0.0200(15) 0.0051(12) 0.000 0.000
C7 0.0254(10) 0.0254(10) 0.0213(15) 0.0008(9) 0.0008(9) 0.0025(13)
C8 0.023(2) 0.032(2) 0.0106(18) 0.000 0.000 0.000
N1 0.0266(9) 0.0222(9) 0.0240(9) 0.0042(7) 0.0017(8) -0.0005(7)
N2 0.0291(11) 0.0297(10) 0.0260(10) 0.0057(8) 0.0033(8) 0.0008(8)
O1 0.037(3) 0.037(3) 0.078(6) 0.005(4) 0.005(4) 0.009(4)
O2 0.089(5) 0.089(5) 0.094(8) 0.029(5) 0.029(5) 0.009(7)
Cl1 0.0230(6) 0.0230(6) 0.0254(11) 0.000 0.000 0.000
Cl2 0.0759(12) 0.0759(12) 0.195(4) 0.000 0.000 -0.0035(15)
Cu1 0.0234(2) 0.0234(2) 0.0176(3) 0.000 0.000 0.0022(2)
Cu2 0.0537(8) 0.0537(8) 0.0437(11) 0.0100(6) 0.0100(6) -0.0168(10)

loop_
_atom_type_symbol
_atom_type_description
_atom_type_scat_dispersion_real
_atom_type_scat_dispersion_imag
_atom_type_scat_source
C C 0.0033 0.0016 'International Tables Vol C Tables 4.2.6.8 and 6.1.1.4'
H H 0.0000 0.0000 'International Tables Vol C Tables 4.2.6.8 and 6.1.1.4'
N N 0.0061 0.0033 'International Tables Vol C Tables 4.2.6.8 and 6.1.1.4'
O O 0.0106 0.0060 'International Tables Vol C Tables 4.2.6.8 and 6.1.1.4'
Cl Cl 0.1484 0.1585 'International Tables Vol C Tables 4.2.6.8 and 6.1.1.4'
Cu Cu 0.3201 1.2651 'International Tables Vol C Tables 4.2.6.8 and 6.1.1.4'

loop_
_geom_angle_atom_site_label_1
_geom_angle_atom_site_label_2
_geom_angle_atom_site_label_3
_geom_angle
_geom_angle_site_symmetry_1
_geom_angle_site_symmetry_3
N2 C1 N2 112.1(3) . 22_655
N2 C1 C2 123.86(14) . .
N2 C1 C2 123.86(14) 22_655 .
C3A C2 C3A 105.3(5) 22_655 .
C3A C2 C3B 37.2(3) 22_655 22_655
C3A C2 C3B 118.7(4) . 22_655
C3A C2 C3B 118.7(4) 22_655 .
C3A C2 C3B 37.2(3) . .
C3B C2 C3B 106.9(5) 22_655 .
C3A C2 C1 121.9(3) 22_655 .
C3A C2 C1 121.9(3) . .
C3B C2 C1 119.3(3) 22_655 .
C3B C2 C1 119.3(3) . .
C2 C3A C4A 120.4(5) . .
C2 C3A H3AA 119.8 . .
C4A C3A H3AA 119.8 . .
C4B C3B C2 120.8(5) . .
C4B C3B H3BA 119.6 . .
C2 C3B H3BA 119.6 . .
C5 C4A C3A 122.3(4) . .
C5 C4A H4AA 118.8 . .
C3A C4A H4AA 118.8 . .
C3B C4B C5 120.2(5) . .
C3B C4B H4BA 119.9 . .
C5 C4B H4BA 119.9 . .
C4A C5 C4A 102.5(5) 22_655 .
C4A C5 C4B 37.0(3) 22_655 22_655
C4A C5 C4B 117.5(3) . 22_655
C4A C5 C4B 117.5(3) 22_655 .
C4A C5 C4B 37.0(3) . .
C4B C5 C4B 107.8(5) 22_655 .
C4A C5 C6 124.3(2) 22_655 .
C4A C5 C6 124.3(2) . .
C4B C5 C6 118.1(3) 22_655 .
C4B C5 C6 118.1(3) . .
C5 C6 C8 108.0(2) . .
C5 C6 C7 111.85(18) . 27_465
C8 C6 C7 108.45(16) . 27_465
C5 C6 C7 111.85(18) . .
C8 C6 C7 108.45(16) . .
C7 C6 C7 108.2(2) 27_465 .
C6 C7 C6 111.4(3) 28_655 .
C6 C7 H7 118.3(15) 28_655 .
C6 C7 H7 104.2(15) . .
C6 C8 C6 112.1(3) 2_675 .
C6 C8 H8 106.3(8) 2_675 .
C6 C8 H8 106.3(8) . .
N1 N1 N2 109.78(11) 22_655 .
N1 N1 Cu1 123.81(5) 22_655 .
N2 N1 Cu1 126.26(14) . .
N1 N2 C1 104.15(18) . .
N1 N2 Cu2 111.20(14) . .
C1 N2 Cu2 143.46(17) . .
Cu1 Cl1 Cu1 90.0 . 19_566
Cu1 Cl1 Cu1 180.0 . 17_666
Cu1 Cl1 Cu1 90.0 19_566 17_666
Cu1 Cl1 Cu1 90.0 . 3_655
Cu1 Cl1 Cu1 180.0 19_566 3_655
Cu1 Cl1 Cu1 90.0 17_666 3_655
Cu1 Cl2 Cu2 83.30(8) . .
Cu1 Cl2 Cu2 83.30(8) . 18_556
Cu2 Cl2 Cu2 166.61(16) . 18_556
N1 Cu1 N1 86.93(10) 7_556 24
N1 Cu1 N1 172.66(10) 7_556 .
N1 Cu1 N1 92.60(10) 24 .
N1 Cu1 N1 92.60(10) 7_556 18_556
N1 Cu1 N1 172.66(10) 24 18_556
N1 Cu1 N1 86.93(10) . 18_556
N1 Cu1 Cl2 93.67(5) 7_556 .
N1 Cu1 Cl2 93.67(5) 24 .
N1 Cu1 Cl2 93.67(5) . .
N1 Cu1 Cl2 93.67(5) 18_556 .
N1 Cu1 Cl1 86.33(5) 7_556 .
N1 Cu1 Cl1 86.33(5) 24 .
N1 Cu1 Cl1 86.33(5) . .
N1 Cu1 Cl1 86.33(5) 18_556 .
Cl2 Cu1 Cl1 180.0 . .
O1 Cu2 N2 128.36(8) . 24
O1 Cu2 N2 128.36(8) . .
N2 Cu2 N2 101.34(12) 24 .
O1 Cu2 Cl2 106.1(4) . .
N2 Cu2 Cl2 87.22(8) 24 .
N2 Cu2 Cl2 87.22(8) . .

loop_
_geom_bond_atom_site_label_1
_geom_bond_atom_site_label_2
_geom_bond_distance
_geom_bond_site_symmetry_2
C1 N2 1.347(3) .
C1 N2 1.347(3) 22_655
C1 C2 1.460(4) .
C2 C3A 1.354(6) 22_655
C2 C3A 1.354(6) .
C2 C3B 1.408(6) 22_655
C2 C3B 1.408(6) .
C3A C4A 1.389(7) .
C3A H3AA 0.9500 .
C3B C4B 1.389(7) .
C3B H3BA 0.9500 .
C4A C5 1.381(5) .
C4A H4AA 0.9500 .
C4B C5 1.398(5) .
C4B H4BA 0.9500 .
C5 C4A 1.381(5) 22_655
C5 C4B 1.398(5) 22_655
C5 C6 1.520(4) .
C6 C8 1.531(4) .
C6 C7 1.544(2) 27_465
C6 C7 1.544(2) .
C7 C6 1.544(2) 28_655
C7 H7 0.94(2) .
C8 C6 1.531(4) 2_675
C8 H8 1.15(3) .
N1 N1 1.329(3) 22_655
N1 N2 1.338(2) .
N1 Cu1 2.0278(17) .
N2 Cu2 2.193(2) .
O1 Cu2 2.017(11) .
Cl1 Cu1 2.5357(5) .
Cl1 Cu1 2.5357(5) 19_566
Cl1 Cu1 2.5357(5) 17_666
Cl1 Cu1 2.5357(5) 3_655
Cl2 Cu1 2.416(3) .
Cl2 Cu2 2.669(2) .
Cl2 Cu2 2.669(2) 18_556
Cu1 N1 2.0278(17) 7_556
Cu1 N1 2.0278(17) 24
Cu1 N1 2.0278(17) 18_556
Cu2 N2 2.193(2) 24

loop_
_geom_torsion_atom_site_label_1
_geom_torsion_atom_site_label_2
_geom_torsion_atom_site_label_3
_geom_torsion_atom_site_label_4
_geom_torsion
_geom_torsion_site_symmetry_1
_geom_torsion_site_symmetry_4
N2 C1 C2 C3A 22.9(6) . 22_655
N2 C1 C2 C3A -161.8(4) 22_655 22_655
N2 C1 C2 C3A 161.8(4) . .
N2 C1 C2 C3A -22.9(6) 22_655 .
N2 C1 C2 C3B -20.6(6) . 22_655
N2 C1 C2 C3B 154.8(4) 22_655 22_655
N2 C1 C2 C3B -154.8(4) . .
N2 C1 C2 C3B 20.6(6) 22_655 .
C3A C2 C3A C4A -39.9(9) 22_655 .
C3B C2 C3A C4A -2.2(10) 22_655 .
C3B C2 C3A C4A 77.8(7) . .
C1 C2 C3A C4A 175.5(5) . .
C3A C2 C3B C4B -2.2(10) 22_655 .
C3A C2 C3B C4B -79.2(7) . .
C3B C2 C3B C4B 36.3(9) 22_655 .
C1 C2 C3B C4B 175.6(5) . .
C2 C3A C4A C5 0.4(10) . .
C2 C3B C4B C5 0.2(10) . .
C3A C4A C5 C4A 37.8(8) . 22_655
C3A C4A C5 C4B 1.6(9) . 22_655
C3A C4A C5 C4B -81.6(7) . .
C3A C4A C5 C6 -174.0(5) . .
C3B C4B C5 C4A 1.6(9) . 22_655
C3B C4B C5 C4A 75.1(7) . .
C3B C4B C5 C4B -37.2(9) . 22_655
C3B C4B C5 C6 -174.3(5) . .
C4A C5 C6 C8 -109.3(4) 22_655 .
C4A C5 C6 C8 109.3(4) . .
C4B C5 C6 C8 -66.3(4) 22_655 .
C4B C5 C6 C8 66.3(4) . .
C4A C5 C6 C7 131.5(4) 22_655 27_465
C4A C5 C6 C7 -10.0(5) . 27_465
C4B C5 C6 C7 174.4(3) 22_655 27_465
C4B C5 C6 C7 -52.9(4) . 27_465
C4A C5 C6 C7 10.0(5) 22_655 .
C4A C5 C6 C7 -131.5(4) . .
C4B C5 C6 C7 52.9(4) 22_655 .
C4B C5 C6 C7 -174.4(3) . .
C5 C6 C7 C6 -177.5(2) . 28_655
C8 C6 C7 C6 -58.59(17) . 28_655
C7 C6 C7 C6 58.84(17) 27_465 28_655
C5 C6 C8 C6 180.000(1) . 2_675
C7 C6 C8 C6 -58.63(16) 27_465 2_675
C7 C6 C8 C6 58.63(16) . 2_675
N1 N1 N2 C1 0.4(2) 22_655 .
Cu1 N1 N2 C1 -175.36(18) . .
N1 N1 N2 Cu2 -170.14(8) 22_655 .
Cu1 N1 N2 Cu2 14.1(2) . .
N2 C1 N2 N1 -0.7(3) 22_655 .
C2 C1 N2 N1 175.2(3) . .
N2 C1 N2 Cu2 164.42(12) 22_655 .
C2 C1 N2 Cu2 -19.7(5) . .
N1 N1 Cu1 N1 35.92(3) 22_655 7_556
N2 N1 Cu1 N1 -148.88(17) . 7_556
N1 N1 Cu1 N1 122.07(4) 22_655 24
N2 N1 Cu1 N1 -62.73(19) . 24
N1 N1 Cu1 N1 -50.60(7) 22_655 18_556
N2 N1 Cu1 N1 124.61(15) . 18_556
N1 N1 Cu1 Cl2 -144.08(3) 22_655 .
N2 N1 Cu1 Cl2 31.12(17) . .
N1 N1 Cu1 Cl1 35.92(3) 22_655 .
N2 N1 Cu1 Cl1 -148.88(17) . .
Cu2 Cl2 Cu1 N1 133.57(5) . 7_556
Cu2 Cl2 Cu1 N1 -46.43(5) 18_556 7_556
Cu2 Cl2 Cu1 N1 46.43(5) . 24
Cu2 Cl2 Cu1 N1 -133.57(5) 18_556 24
Cu2 Cl2 Cu1 N1 -46.43(5) . .
Cu2 Cl2 Cu1 N1 133.57(5) 18_556 .
Cu2 Cl2 Cu1 N1 -133.57(5) . 18_556
Cu2 Cl2 Cu1 N1 46.43(5) 18_556 18_556
Cu2 Cl2 Cu1 Cl1 90(100) . .
Cu2 Cl2 Cu1 Cl1 -90(100) 18_556 .
Cu1 Cl1 Cu1 N1 -43.57(5) 19_566 7_556
Cu1 Cl1 Cu1 N1 136.43(5) 17_666 7_556
Cu1 Cl1 Cu1 N1 136.43(5) 3_655 7_556
Cu1 Cl1 Cu1 N1 43.57(5) 19_566 24
Cu1 Cl1 Cu1 N1 -136.43(5) 17_666 24
Cu1 Cl1 Cu1 N1 -136.43(5) 3_655 24
Cu1 Cl1 Cu1 N1 136.43(5) 19_566 .
Cu1 Cl1 Cu1 N1 -43.57(5) 17_666 .
Cu1 Cl1 Cu1 N1 -43.57(5) 3_655 .
Cu1 Cl1 Cu1 N1 -136.43(5) 19_566 18_556
Cu1 Cl1 Cu1 N1 43.57(5) 17_666 18_556
Cu1 Cl1 Cu1 N1 43.57(5) 3_655 18_556
Cu1 Cl1 Cu1 Cl2 0(100) 19_566 .
Cu1 Cl1 Cu1 Cl2 0(28) 17_666 .
Cu1 Cl1 Cu1 Cl2 180(100) 3_655 .
N1 N2 Cu2 O1 -154.9(4) . .
C1 N2 Cu2 O1 40.6(6) . .
N1 N2 Cu2 N2 40.1(2) . 24
C1 N2 Cu2 N2 -124.4(3) . 24
N1 N2 Cu2 Cl2 -46.52(15) . .
C1 N2 Cu2 Cl2 149.0(3) . .
Cu1 Cl2 Cu2 O1 180.0 . .
Cu2 Cl2 Cu2 O1 180.000(2) 18_556 .
Cu1 Cl2 Cu2 N2 -50.75(6) . 24
Cu2 Cl2 Cu2 N2 -50.75(6) 18_556 24
Cu1 Cl2 Cu2 N2 50.75(6) . .
Cu2 Cl2 Cu2 N2 50.75(6) 18_556 .

loop_
_platon_squeeze_void_nr
_platon_squeeze_void_average_x
_platon_squeeze_void_average_y
_platon_squeeze_void_average_z
_platon_squeeze_void_volume
_platon_squeeze_void_count_electrons
_platon_squeeze_void_content
1 -0.020 0.407 -0.007 7227 3204 ' '
